data_7251574
loop_
_publ_author_name
'Huang, Tao'
'Peng, Rufang'
'Jin, Bo'

_publ_section_title
;
 Three novel green bismuth-based combustion catalysts for catalyzing the
 high-energy oxidizer RDX
;
_journal_issue 5
_journal_name_full CrystEngComm
_journal_page_first 962
_journal_page_last 971
_journal_paper_doi 10.1039/D5CE01035G
_journal_volume 28
_journal_year 2026
_chemical_formula_moiety 'C8 H2 Bi F4 O6, H2 O'
_chemical_formula_sum 'C8 H4 Bi F4 O7'
_chemical_formula_weight 497.09
_space_group_crystal_system monoclinic
_space_group_IT_number 14
_space_group_name_Hall '-P 2ybc'
_space_group_name_H-M_alt 'P 1 21/c 1'
_atom_sites_solution_hydrogens difmap
_atom_sites_solution_primary dual
_audit_creation_date 2025-05-16
_audit_creation_method
;
Olex2 1.5
(compiled 2024.02.16 svn.r378c4104 for OlexSys, GUI svn.r6928)
;
_audit_update_record
;
2025-05-18 deposited with the CCDC.	2025-12-23 downloaded from the CCDC.
;
_cell_angle_alpha 90
_cell_angle_beta 93.5260(10)
_cell_angle_gamma 90
_cell_formula_units_Z 4
_cell_length_a 13.3680(4)
_cell_length_b 11.6173(3)
_cell_length_c 7.3026(2)
_cell_measurement_reflns_used 4468
_cell_measurement_temperature 305.00
_cell_measurement_theta_max 27.485
_cell_measurement_theta_min 3.563
_cell_volume 1131.95(5)
_computing_cell_refinement 'SAINT V8.40B (?, 2016)'
_computing_data_reduction 'SAINT V8.40B (?, 2016)'
_computing_molecular_graphics 'Olex2 1.5 (Dolomanov et al., 2009)'
_computing_publication_material 'Olex2 1.5 (Dolomanov et al., 2009)'
_computing_structure_refinement 'XL  (Sheldrick, 2008)'
_computing_structure_solution 'SHELXT 2018/2 (Sheldrick, 2018)'
_diffrn_ambient_temperature 305.00
_diffrn_measured_fraction_theta_full 0.962
_diffrn_measured_fraction_theta_max 0.969
_diffrn_measurement_device_type 'BrukerD8 Venture'
_diffrn_radiation_type MoK\a
_diffrn_radiation_wavelength 0.71073
_diffrn_reflns_av_R_equivalents 0.0556
_diffrn_reflns_av_unetI/netI 0.0417
_diffrn_reflns_Laue_measured_fraction_full 0.962
_diffrn_reflns_Laue_measured_fraction_max 0.969
_diffrn_reflns_limit_h_max 17
_diffrn_reflns_limit_h_min -17
_diffrn_reflns_limit_k_max 13
_diffrn_reflns_limit_k_min -15
_diffrn_reflns_limit_l_max 9
_diffrn_reflns_limit_l_min -9
_diffrn_reflns_number 12253
_diffrn_reflns_point_group_measured_fraction_full 0.962
_diffrn_reflns_point_group_measured_fraction_max 0.969
_diffrn_reflns_theta_full 25.242
_diffrn_reflns_theta_max 27.493
_diffrn_reflns_theta_min 3.300
_diffrn_source_current 1.6
_diffrn_source_power 0.08
_diffrn_source_voltage 50.0
_exptl_absorpt_coefficient_mu 15.664
_exptl_absorpt_correction_T_max 0.7456
_exptl_absorpt_correction_T_min 0.5521
_exptl_absorpt_correction_type multi-scan
_exptl_absorpt_process_details
;
SADABS-2016/2 (Bruker,2016/2) was used for absorption correction.
wR2(int) was 0.1019 before and 0.0687 after correction.
The Ratio of minimum to maximum transmission is 0.7405.
The \l/2 correction factor is Not present.
;
_exptl_crystal_colour colourless
_exptl_crystal_colour_primary colourless
_exptl_crystal_density_diffrn 2.917
_exptl_crystal_description plate
_exptl_crystal_F_000 908
_exptl_crystal_size_max 0.15
_exptl_crystal_size_mid 0.15
_exptl_crystal_size_min 0.03
_refine_diff_density_max 0.991
_refine_diff_density_min -0.994
_refine_diff_density_rms 0.210
_refine_ls_extinction_method none
_refine_ls_goodness_of_fit_ref 1.089
_refine_ls_hydrogen_treatment constr
_refine_ls_matrix_type full
_refine_ls_number_parameters 185
_refine_ls_number_reflns 2524
_refine_ls_number_restraints 0
_refine_ls_restrained_S_all 1.089
_refine_ls_R_factor_all 0.0332
_refine_ls_R_factor_gt 0.0287
_refine_ls_shift/su_max 0.001
_refine_ls_shift/su_mean 0.000
_refine_ls_structure_factor_coef Fsqd
_refine_ls_weighting_details 'w=1/[\s^2^(Fo^2^)+(0.0429P)^2^] where P=(Fo^2^+2Fc^2^)/3'
_refine_ls_weighting_scheme calc
_refine_ls_wR_factor_gt 0.0763
_refine_ls_wR_factor_ref 0.0789
_reflns_Friedel_coverage 0.000
_reflns_number_gt 2232
_reflns_number_total 2524
_reflns_threshold_expression 'I > 2\s(I)'
_cod_data_source_file d5ce01035g2.cif
_cod_data_source_block ht05082
_cod_database_code 7251574
_shelx_shelxl_version_number 2019/3
_shelx_space_group_comment
;
The symmetry employed for this shelxl refinement is uniquely defined
by the following loop, which should always be used as a source of
symmetry information in preference to the above space-group names.
They are only intended as comments.
;
_shelx_estimated_absorpt_t_max 0.651
_shelx_estimated_absorpt_t_min 0.202
_olex2_refinement_description
;
1. Fixed Uiso
 At 1.5 times of:
  All O(H,H) groups
2.a Free rotating group:
 O6(H6A,H6B)
2.b Rotating group:
 O5(H5A,H5B)
;
_olex2_submission_special_instructions 'No special instructions were received'

loop_
_space_group_symop_operation_xyz
'x, y, z'
'-x, y+1/2, -z+1/2'
'-x, -y, -z'
'x, -y-1/2, z-1/2'

loop_
_atom_site_label
_atom_site_type_symbol
_atom_site_fract_x
_atom_site_fract_y
_atom_site_fract_z
_atom_site_U_iso_or_equiv
_atom_site_adp_type
_atom_site_occupancy
_atom_site_site_symmetry_order
_atom_site_calc_flag
_atom_site_refinement_flags_posn
_atom_site_refinement_flags_adp
_atom_site_refinement_flags_occupancy
_atom_site_disorder_assembly
_atom_site_disorder_group
Bi1 Bi 0.48992(2) 0.41123(2) 0.20358(2) 0.02258(10) Uani 1 1 d . . . . .
F1 F 0.8314(4) 0.4022(3) 0.5785(8) 0.0537(13) Uani 1 1 d . . . . .
F2 F 0.9973(3) 0.5060(5) 0.7218(8) 0.0710(17) Uani 1 1 d . . . . .
F3 F 1.0083(3) 0.7384(5) 0.7394(8) 0.0686(15) Uani 1 1 d . . . . .
F4 F 0.8551(3) 0.8674(4) 0.6135(6) 0.0476(10) Uani 1 1 d . . . . .
O1 O 0.6436(3) 0.5178(4) 0.2798(5) 0.0331(10) Uani 1 1 d . . . . .
O2 O 0.6071(3) 0.4677(3) 0.5611(5) 0.0290(9) Uani 1 1 d . . . . .
O3 O 0.5833(3) 0.7280(4) 0.4845(6) 0.0343(10) Uani 1 1 d . . . . .
O4 O 0.6791(3) 0.8719(4) 0.4089(5) 0.0294(9) Uani 1 1 d . . . . .
O5 O 0.6368(4) 0.2574(4) 0.2105(7) 0.0480(12) Uani 1 1 d . . . . .
H5A H 0.686086 0.285047 0.157082 0.072 Uiso 1 1 d R U . . .
H5B H 0.618195 0.199587 0.145558 0.072 Uiso 1 1 d R U . . .
O7 O 0.4519(4) 0.5769(3) 0.0716(5) 0.0279(9) Uani 1 1 d . . . . .
C1 C 0.6603(4) 0.5191(5) 0.4497(8) 0.0250(11) Uani 1 1 d . . . . .
C2 C 0.7520(5) 0.5822(4) 0.5241(8) 0.0220(11) Uani 1 1 d . . . . .
C3 C 0.8330(5) 0.5189(5) 0.5880(9) 0.0318(13) Uani 1 1 d . . . . .
C4 C 0.9206(5) 0.5697(6) 0.6594(10) 0.0394(16) Uani 1 1 d . . . . .
C5 C 0.9256(5) 0.6872(6) 0.6658(10) 0.0394(15) Uani 1 1 d . . . . .
C6 C 0.8452(5) 0.7520(5) 0.6020(8) 0.0303(13) Uani 1 1 d . . . . .
C7 C 0.7571(4) 0.7023(5) 0.5323(7) 0.0225(11) Uani 1 1 d . . . . .
C8 C 0.6673(4) 0.7726(5) 0.4723(7) 0.0252(11) Uani 1 1 d . . . . .
O6 O 0.7794(7) 0.3862(8) 0.0356(16) 0.102(3) Uani 1 1 d G . . . .
H6A H 0.773480 0.456252 0.066731 0.152 Uiso 1 1 d G U . . .
H6B H 0.831858 0.384719 -0.024467 0.152 Uiso 1 1 d G U . . .

loop_
_atom_site_aniso_label
_atom_site_aniso_U_11
_atom_site_aniso_U_22
_atom_site_aniso_U_33
_atom_site_aniso_U_23
_atom_site_aniso_U_13
_atom_site_aniso_U_12
Bi1 0.02642(15) 0.02076(14) 0.02027(13) 0.00096(7) -0.00084(9) -0.00379(7)
F1 0.047(3) 0.026(2) 0.087(4) 0.0001(19) -0.007(2) 0.0113(17)
F2 0.036(3) 0.056(3) 0.116(4) 0.005(3) -0.030(3) 0.020(2)
F3 0.031(2) 0.060(3) 0.110(4) -0.014(3) -0.032(2) -0.004(2)
F4 0.043(2) 0.0284(19) 0.070(3) -0.0099(19) -0.009(2) -0.0097(18)
O1 0.036(2) 0.040(2) 0.0236(19) -0.0023(17) 0.0009(17) -0.0089(19)
O2 0.029(2) 0.026(2) 0.032(2) 0.0039(17) 0.0042(17) -0.0063(17)
O3 0.027(2) 0.027(2) 0.048(3) 0.0074(19) -0.0016(19) 0.0053(17)
O4 0.032(2) 0.0245(19) 0.032(2) 0.0067(17) -0.0005(17) 0.0024(17)
O5 0.061(3) 0.032(2) 0.053(3) -0.004(2) 0.011(3) 0.004(2)
O7 0.042(3) 0.0184(19) 0.0236(19) -0.0001(14) 0.0058(18) -0.0003(16)
C1 0.026(3) 0.018(2) 0.030(3) 0.000(2) -0.001(2) 0.004(2)
C2 0.026(3) 0.019(3) 0.020(2) -0.0018(19) -0.001(2) -0.001(2)
C3 0.026(3) 0.025(3) 0.044(3) -0.004(3) -0.002(3) 0.007(2)
C4 0.028(3) 0.039(4) 0.050(4) 0.003(3) -0.011(3) 0.012(3)
C5 0.025(3) 0.042(4) 0.049(4) -0.005(3) -0.013(3) -0.003(3)
C6 0.027(3) 0.029(3) 0.034(3) -0.002(2) -0.001(2) -0.004(2)
C7 0.023(3) 0.022(3) 0.023(2) 0.001(2) -0.001(2) 0.002(2)
C8 0.032(3) 0.021(3) 0.022(2) -0.006(2) 0.000(2) 0.002(2)
O6 0.094(7) 0.073(5) 0.141(8) -0.026(6) 0.035(6) -0.015(5)

loop_
_atom_type_symbol
_atom_type_description
_atom_type_scat_dispersion_real
_atom_type_scat_dispersion_imag
_atom_type_scat_source
C C 0.0033 0.0016 'International Tables Vol C Tables 4.2.6.8 and 6.1.1.4'
H H 0.0000 0.0000 'International Tables Vol C Tables 4.2.6.8 and 6.1.1.4'
Bi Bi -4.1077 10.2566 'International Tables Vol C Tables 4.2.6.8 and 6.1.1.4'
F F 0.0171 0.0103 'International Tables Vol C Tables 4.2.6.8 and 6.1.1.4'
O O 0.0106 0.0060 'International Tables Vol C Tables 4.2.6.8 and 6.1.1.4'

loop_
_geom_angle_atom_site_label_1
_geom_angle_atom_site_label_2
_geom_angle_atom_site_label_3
_geom_angle
_geom_angle_site_symmetry_1
_geom_angle_site_symmetry_3
_geom_angle_publ_flag
O1 Bi1 Bi1 78.16(10) . 3_665 ?
O1 Bi1 O2 91.25(14) . 3_666 ?
O1 Bi1 O3 142.79(14) . 2_645 ?
O1 Bi1 O5 74.06(15) . . ?
O2 Bi1 Bi1 107.19(9) 3_666 3_665 ?
O2 Bi1 O3 125.48(13) 3_666 2_645 ?
O2 Bi1 O5 138.02(14) 3_666 . ?
O3 Bi1 Bi1 94.27(10) 2_645 3_665 ?
O4 Bi1 Bi1 86.77(10) 2_645 3_665 ?
O4 Bi1 O1 159.84(15) 2_645 . ?
O4 Bi1 O2 80.41(13) 2_645 3_666 ?
O4 Bi1 O3 50.81(13) 2_645 2_645 ?
O4 Bi1 O5 123.93(15) 2_645 . ?
O5 Bi1 Bi1 107.78(11) . 3_665 ?
O5 Bi1 O3 73.84(15) . 2_645 ?
O7 Bi1 Bi1 34.11(10) 3_665 3_665 ?
O7 Bi1 Bi1 34.19(11) . 3_665 ?
O7 Bi1 O1 80.60(15) 3_665 . ?
O7 Bi1 O1 79.84(15) . . ?
O7 Bi1 O2 73.01(14) . 3_666 ?
O7 Bi1 O2 141.28(13) 3_665 3_666 ?
O7 Bi1 O3 73.80(14) 3_665 2_645 ?
O7 Bi1 O3 113.76(15) . 2_645 ?
O7 Bi1 O4 80.18(15) . 2_645 ?
O7 Bi1 O4 94.42(16) 3_665 2_645 ?
O7 Bi1 O5 138.51(16) . . ?
O7 Bi1 O5 75.96(15) 3_665 . ?
O7 Bi1 O7 68.30(17) . 3_665 ?
C1 O1 Bi1 109.3(4) . . ?
C1 O2 Bi1 119.3(3) . 3_666 ?
C8 O3 Bi1 86.3(3) . 2_655 ?
C8 O4 Bi1 99.5(3) . 2_655 ?
Bi1 O5 H5A 109.3 . . ?
Bi1 O5 H5B 109.3 . . ?
H5A O5 H5B 104.5 . . ?
Bi1 O7 Bi1 111.70(17) . 3_665 ?
O1 C1 O2 124.2(5) . . ?
O1 C1 C2 117.2(5) . . ?
O2 C1 C2 118.5(5) . . ?
C3 C2 C1 118.2(5) . . ?
C3 C2 C7 119.1(6) . . ?
C7 C2 C1 122.7(5) . . ?
F1 C3 C2 120.7(6) . . ?
F1 C3 C4 117.1(6) . . ?
C2 C3 C4 122.2(6) . . ?
F2 C4 C3 120.7(6) . . ?
F2 C4 C5 120.8(6) . . ?
C5 C4 C3 118.5(6) . . ?
F3 C5 C4 119.6(6) . . ?
F3 C5 C6 120.3(7) . . ?
C4 C5 C6 120.1(6) . . ?
F4 C6 C5 116.9(6) . . ?
F4 C6 C7 121.1(5) . . ?
C5 C6 C7 122.0(6) . . ?
C2 C7 C8 119.8(5) . . ?
C6 C7 C2 118.1(5) . . ?
C6 C7 C8 122.1(5) . . ?
O3 C8 O4 122.8(5) . . ?
O3 C8 C7 117.6(5) . . ?
O4 C8 C7 119.6(5) . . ?
H6A O6 H6B 104.5 . . ?

loop_
_geom_bond_atom_site_label_1
_geom_bond_atom_site_label_2
_geom_bond_distance
_geom_bond_site_symmetry_2
_geom_bond_publ_flag
Bi1 Bi1 3.6421(4) 3_665 ?
Bi1 O1 2.434(4) . ?
Bi1 O2 2.624(4) 3_666 ?
Bi1 O3 2.686(4) 2_645 ?
Bi1 O4 2.400(4) 2_645 ?
Bi1 O5 2.653(5) . ?
Bi1 O7 2.203(4) 3_665 ?
Bi1 O7 2.198(4) . ?
F1 C3 1.358(7) . ?
F2 C4 1.323(7) . ?
F3 C5 1.339(8) . ?
F4 C6 1.349(7) . ?
O1 C1 1.247(7) . ?
O2 C1 1.263(7) . ?
O3 C8 1.245(7) . ?
O4 C8 1.257(7) . ?
O5 H5A 0.8499 . ?
O5 H5B 0.8501 . ?
C1 C2 1.501(8) . ?
C2 C3 1.368(8) . ?
C2 C7 1.398(7) . ?
C3 C4 1.385(9) . ?
C4 C5 1.367(9) . ?
C5 C6 1.370(9) . ?
C6 C7 1.380(8) . ?
C7 C8 1.494(8) . ?
O6 H6A 0.8500 . ?
O6 H6B 0.8500 . ?

loop_
_geom_torsion_atom_site_label_1
_geom_torsion_atom_site_label_2
_geom_torsion_atom_site_label_3
_geom_torsion_atom_site_label_4
_geom_torsion
_geom_torsion_site_symmetry_1
_geom_torsion_site_symmetry_2
_geom_torsion_site_symmetry_3
_geom_torsion_site_symmetry_4
_geom_torsion_publ_flag
Bi1 O1 C1 O2 3.1(7) . . . . ?
Bi1 O1 C1 C2 -179.4(4) . . . . ?
Bi1 O2 C1 O1 -116.2(5) 3_666 . . . ?
Bi1 O2 C1 C2 66.4(6) 3_666 . . . ?
Bi1 O3 C8 O4 7.4(5) 2_655 . . . ?
Bi1 O3 C8 C7 -171.1(4) 2_655 . . . ?
Bi1 O4 C8 O3 -8.4(6) 2_655 . . . ?
Bi1 O4 C8 C7 170.1(4) 2_655 . . . ?
F1 C3 C4 F2 -2.6(10) . . . . ?
F1 C3 C4 C5 178.1(7) . . . . ?
F2 C4 C5 F3 -1.4(12) . . . . ?
F2 C4 C5 C6 -179.4(7) . . . . ?
F3 C5 C6 F4 1.6(10) . . . . ?
F3 C5 C6 C7 -177.2(6) . . . . ?
F4 C6 C7 C2 179.9(5) . . . . ?
F4 C6 C7 C8 -2.2(9) . . . . ?
O1 C1 C2 C3 -105.2(7) . . . . ?
O1 C1 C2 C7 75.5(7) . . . . ?
O2 C1 C2 C3 72.4(7) . . . . ?
O2 C1 C2 C7 -106.9(6) . . . . ?
C1 C2 C3 F1 2.1(9) . . . . ?
C1 C2 C3 C4 -179.8(6) . . . . ?
C1 C2 C7 C6 -179.6(5) . . . . ?
C1 C2 C7 C8 2.5(8) . . . . ?
C2 C3 C4 F2 179.3(6) . . . . ?
C2 C3 C4 C5 0.0(11) . . . . ?
C2 C7 C8 O3 27.2(8) . . . . ?
C2 C7 C8 O4 -151.4(5) . . . . ?
C3 C2 C7 C6 1.2(9) . . . . ?
C3 C2 C7 C8 -176.8(5) . . . . ?
C3 C4 C5 F3 177.9(7) . . . . ?
C3 C4 C5 C6 -0.1(11) . . . . ?
C4 C5 C6 F4 179.7(6) . . . . ?
C4 C5 C6 C7 0.8(11) . . . . ?
C5 C6 C7 C2 -1.3(9) . . . . ?
C5 C6 C7 C8 176.5(6) . . . . ?
C6 C7 C8 O3 -150.6(6) . . . . ?
C6 C7 C8 O4 30.8(8) . . . . ?
C7 C2 C3 F1 -178.6(6) . . . . ?
C7 C2 C3 C4 -0.5(10) . . . . ?
